data_1511404
loop_
_publ_author_name
'Kuz'ma, Yu.B.'
'Kotur, B.Ya.'
'Chaban, N.F.'
'Chernyak, G.V.'
'Aksel'rud, L.G.'

_publ_section_title
;
 The crystal structure of the boride Er4 Ni B13 and its analogs
;
_journal_name_full Kristallografiya
_journal_page_first 1210
_journal_page_last 1212
_journal_volume 28
_journal_year 1983
_chemical_formula_sum 'B13 Er4 Ni'
_chemical_name_systematic 'Er4 Ni B13'
_space_group_IT_number 128
_symmetry_space_group_name_Hall '-P 4 2n'
_symmetry_space_group_name_H-M 'P 4/m n c'
_cell_angle_alpha 90
_cell_angle_beta 90
_cell_angle_gamma 90
_cell_formula_units_Z 2
_cell_length_a 7.186
_cell_length_b 7.186
_cell_length_c 7.446
_cell_volume 384.501
_citation_journal_id_ASTM KRISAJ
_cod_data_source_file boron0-1_549.cif
_cod_data_source_block B13Er4Ni1
_cod_original_formula_sum 'B13 Er4 Ni1'
_cod_database_code 1511404

loop_
_symmetry_equiv_pos_as_xyz
x,y,z
-y,x,z
-x,-y,z
y,-x,z
x+1/2,-y+1/2,-z+1/2
y+1/2,x+1/2,-z+1/2
-x+1/2,y+1/2,-z+1/2
-y+1/2,-x+1/2,-z+1/2
-x,-y,-z
y,-x,-z
x,y,-z
-y,x,-z
-x-1/2,y-1/2,z-1/2
-y-1/2,-x-1/2,z-1/2
x-1/2,-y-1/2,z-1/2
y-1/2,x-1/2,z-1/2

loop_
_atom_site_label
_atom_site_type_symbol
_atom_site_fract_x
_atom_site_fract_y
_atom_site_fract_z
_atom_site_occupancy
_atom_site_U_iso_or_equiv
B1 B 0 0 0.5 1 0.0
Er1 Er 0.19 0.6703 0 1 0.0
Ni1 Ni 0 0 0 1 0.0
B2 B 0.409 0.909 0.25 1 0.0
B3 B 0.039 0.177 0.233 1 0.0
